data_7041095
loop_
_publ_author_name
'Saini, Anoop Kumar'
'Kumari, Pratibha'
'Sharma, Vinay'
'Mathur, Pradeep'
'Mobin, Shaikh M.'

_publ_section_title
;
 Varying structural motifs in the salen based metal complexes of Co(ii),
 Ni(ii) and Cu(ii): synthesis, crystal structures, molecular dynamics and
 biological activities.
;
_journal_issue 47
_journal_name_full 'Dalton transactions (Cambridge, England : 2003)'
_journal_page_first 19096
_journal_page_last 19108
_journal_paper_doi 10.1039/c6dt03573f
_journal_volume 45
_journal_year 2016
_chemical_formula_sum 'C124 H96 Cu4 N8 O8'
_chemical_formula_weight 2080.24
_space_group_crystal_system tetragonal
_space_group_IT_number 79
_space_group_name_Hall 'I 4'
_space_group_name_H-M_alt 'I 4'
_symmetry_space_group_name_Hall 'I 4'
_symmetry_space_group_name_H-M 'I 4'
_atom_sites_solution_hydrogens geom
_audit_creation_method SHELXL-2014/7
_audit_update_record
;
2016-09-07 deposited with the CCDC.
2016-11-04 downloaded from the CCDC.
;
_cell_angle_alpha 90
_cell_angle_beta 90
_cell_angle_gamma 90
_cell_formula_units_Z 2
_cell_length_a 15.6899(2)
_cell_length_b 15.6899(2)
_cell_length_c 23.2435(6)
_cell_measurement_reflns_used 8810
_cell_measurement_temperature 293(2)
_cell_measurement_theta_max 26.2940
_cell_measurement_theta_min 3.9070
_cell_volume 5721.92(18)
_computing_cell_refinement 'CrysAlis RED, Oxford Diffraction Ltd.,'
_computing_data_collection 'CrysAlis CCD, Oxford Diffraction Ltd.,'
_computing_data_reduction 'CrysAlis RED, Oxford Diffraction Ltd.,'
_computing_molecular_graphics Ortep3
_computing_publication_material Shelx97
_computing_structure_refinement 'SHELXL-2014/7 (Sheldrick, 2014)'
_computing_structure_solution 'SHELXS-97 (Sheldrick, 1997)'
_diffrn_ambient_temperature 293(2)
_diffrn_detector_area_resol_mean 15.9948
_diffrn_measured_fraction_theta_full 0.998
_diffrn_measured_fraction_theta_max 0.952
_diffrn_measurement_device_type 'OXFORD DIFFRACTION SUPER NOVA'
_diffrn_measurement_method \w/q-scan
_diffrn_radiation_monochromator graphite
_diffrn_radiation_source 'Micro-Focus (Mo) X-ray Source'
_diffrn_radiation_type MoK\a
_diffrn_radiation_wavelength 0.71073
_diffrn_reflns_av_R_equivalents 0.0000
_diffrn_reflns_av_unetI/netI 0.0330
_diffrn_reflns_Laue_measured_fraction_full 0.998
_diffrn_reflns_Laue_measured_fraction_max 0.952
_diffrn_reflns_limit_h_max 16
_diffrn_reflns_limit_h_min -16
_diffrn_reflns_limit_k_max 23
_diffrn_reflns_limit_k_min -23
_diffrn_reflns_limit_l_max 33
_diffrn_reflns_limit_l_min -33
_diffrn_reflns_number 9902
_diffrn_reflns_point_group_measured_fraction_full 0.998
_diffrn_reflns_point_group_measured_fraction_max 0.952
_diffrn_reflns_theta_full 25.242
_diffrn_reflns_theta_max 32.283
_diffrn_reflns_theta_min 2.932
_exptl_absorpt_coefficient_mu 0.791
_exptl_absorpt_correction_T_max 1.00000
_exptl_absorpt_correction_T_min 0.31859
_exptl_absorpt_correction_type multi-scan
_exptl_absorpt_process_details
;
CrysAlisPro, Agilent Technologies,
Version 1.171.37.33 (release 27-03-2014 CrysAlis171 .NET)
(compiled Mar 27 2014,17:12:48)
Empirical absorption correction using spherical harmonics,
 implemented in SCALE3 ABSPACK scaling algorithm.
;
_exptl_crystal_colour 'dark green'
_exptl_crystal_density_diffrn 1.207
_exptl_crystal_density_method 'not measured'
_exptl_crystal_description block
_exptl_crystal_F_000 2152
_exptl_crystal_size_max 0.330
_exptl_crystal_size_mid 0.260
_exptl_crystal_size_min 0.210
_platon_squeeze_details
;
;
_refine_diff_density_max 0.326
_refine_diff_density_min -0.307
_refine_diff_density_rms 0.052
_refine_ls_abs_structure_details
;
 Refined as an inversion twin.
;
_refine_ls_abs_structure_Flack 0.500(17)
_refine_ls_extinction_method none
_refine_ls_goodness_of_fit_ref 0.999
_refine_ls_hydrogen_treatment constr
_refine_ls_matrix_type full
_refine_ls_number_parameters 329
_refine_ls_number_reflns 9691
_refine_ls_number_restraints 1
_refine_ls_restrained_S_all 0.999
_refine_ls_R_factor_all 0.0616
_refine_ls_R_factor_gt 0.0435
_refine_ls_shift/su_max 0.001
_refine_ls_shift/su_mean 0.000
_refine_ls_structure_factor_coef Fsqd
_refine_ls_weighting_details 'w=1/[\s^2^(Fo^2^)+(0.0744P)^2^] where P=(Fo^2^+2Fc^2^)/3'
_refine_ls_weighting_scheme calc
_refine_ls_wR_factor_gt 0.1255
_refine_ls_wR_factor_ref 0.1355
_reflns_Friedel_coverage 0.957
_reflns_Friedel_fraction_full 0.998
_reflns_Friedel_fraction_max 0.952
_reflns_number_gt 6767
_reflns_number_total 9691
_reflns_threshold_expression 'I > 2\s(I)'
_cod_data_source_file c6dt03573f2.cif
_cod_data_source_block 4
_cod_depositor_comments 'Adding full bibliography for 7041094--7041097.cif.'
_cod_original_cell_volume 5721.9(2)
_cod_database_code 7041095
_shelx_shelxl_version_number 2014/7
_shelx_space_group_comment
;
The symmetry employed for this shelxl refinement is uniquely defined
by the following loop, which should always be used as a source of
symmetry information in preference to the above space-group names.
They are only intended as comments.
;
_shelx_estimated_absorpt_t_min 0.780
_shelx_estimated_absorpt_t_max 0.852

loop_
_space_group_symop_operation_xyz
'x, y, z'
'-x, -y, z'
'-y, x, z'
'y, -x, z'
'x+1/2, y+1/2, z+1/2'
'-x+1/2, -y+1/2, z+1/2'
'-y+1/2, x+1/2, z+1/2'
'y+1/2, -x+1/2, z+1/2'

loop_
_atom_site_label
_atom_site_type_symbol
_atom_site_fract_x
_atom_site_fract_y
_atom_site_fract_z
_atom_site_U_iso_or_equiv
_atom_site_adp_type
_atom_site_occupancy
_atom_site_site_symmetry_order
_atom_site_calc_flag
_atom_site_refinement_flags_posn
_atom_site_refinement_flags_adp
Cu1 Cu 0.42364(2) 0.80617(2) 0.49785(3) 0.05010(12) Uani 1 1 d . .
O1 O 0.35139(18) 0.7929(2) 0.56051(13) 0.0722(8) Uani 1 1 d . .
O2 O 0.4776(2) 0.8605(2) 0.43560(13) 0.0695(8) Uani 1 1 d . .
N1 N 0.52581(18) 0.81304(18) 0.54597(13) 0.0500(6) Uani 1 1 d . .
N2 N 0.34127(19) 0.75054(18) 0.44478(12) 0.0497(6) Uani 1 1 d . .
C1 C 0.3699(3) 0.7819(3) 0.61424(18) 0.0592(9) Uani 1 1 d . .
C2 C 0.3023(3) 0.7563(4) 0.6520(2) 0.0811(14) Uani 1 1 d . .
H2 H 0.2479 0.7488 0.6369 0.097 Uiso 1 1 calc R U
C3 C 0.3147(3) 0.7431(4) 0.7076(2) 0.0846(15) Uani 1 1 d . .
H3 H 0.2689 0.7252 0.7300 0.102 Uiso 1 1 calc R U
C4 C 0.3952(3) 0.7550(3) 0.73472(19) 0.0702(11) Uani 1 1 d . .
C5 C 0.4067(5) 0.7443(5) 0.7947(3) 0.0962(17) Uani 1 1 d . .
H5 H 0.3612 0.7256 0.8171 0.115 Uiso 1 1 calc R U
C6 C 0.4817(4) 0.7604(4) 0.8198(2) 0.0932(17) Uani 1 1 d . .
H6 H 0.4887 0.7511 0.8591 0.112 Uiso 1 1 calc R U
C7 C 0.5483(4) 0.7909(4) 0.7874(2) 0.0893(15) Uani 1 1 d . .
H7 H 0.5994 0.8042 0.8054 0.107 Uiso 1 1 calc R U
C8 C 0.5412(3) 0.8020(3) 0.7293(2) 0.0728(11) Uani 1 1 d . .
H8 H 0.5878 0.8219 0.7085 0.087 Uiso 1 1 calc R U
C9 C 0.4640(3) 0.7838(3) 0.70041(17) 0.0579(9) Uani 1 1 d . .
C10 C 0.4526(3) 0.7930(2) 0.63821(17) 0.0522(8) Uani 1 1 d . .
C11 C 0.5250(2) 0.8051(2) 0.60218(16) 0.0520(7) Uani 1 1 d . .
H11 H 0.5776 0.8076 0.6205 0.062 Uiso 1 1 calc R U
C12 C 0.6079(2) 0.8136(2) 0.51919(14) 0.0453(6) Uani 1 1 d . .
C13 C 0.6547(2) 0.8892(2) 0.51520(15) 0.0493(7) Uani 1 1 d . .
C14 C 0.6209(3) 0.9728(3) 0.5383(2) 0.0713(11) Uani 1 1 d . .
H14A H 0.6643 1.0157 0.5353 0.107 Uiso 1 1 calc R U
H14B H 0.6051 0.9659 0.5780 0.107 Uiso 1 1 calc R U
H14C H 0.5719 0.9898 0.5164 0.107 Uiso 1 1 calc R U
C15 C 0.7344(2) 0.8857(2) 0.4894(2) 0.0574(9) Uani 1 1 d . .
H15 H 0.7673 0.9349 0.4882 0.069 Uiso 1 1 calc R U
C16 C 0.2620(2) 0.7180(2) 0.46792(13) 0.0450(7) Uani 1 1 d . .
C17 C 0.26264(19) 0.63784(19) 0.49569(19) 0.0482(6) Uani 1 1 d . .
C18 C 0.3425(2) 0.5866(3) 0.5002(3) 0.0785(12) Uani 1 1 d . .
H18A H 0.3844 0.6182 0.5215 0.118 Uiso 1 1 calc R U
H18B H 0.3639 0.5747 0.4624 0.118 Uiso 1 1 calc R U
H18C H 0.3306 0.5340 0.5198 0.118 Uiso 1 1 calc R U
C19 C 0.1894(2) 0.7673(2) 0.46489(15) 0.0527(8) Uani 1 1 d . .
C20 C 0.1909(3) 0.8544(3) 0.4382(2) 0.0691(11) Uani 1 1 d . .
H20A H 0.2398 0.8851 0.4519 0.104 Uiso 1 1 calc R U
H20B H 0.1400 0.8846 0.4485 0.104 Uiso 1 1 calc R U
H20C H 0.1940 0.8491 0.3971 0.104 Uiso 1 1 calc R U
C21 C 0.4758(3) 0.8404(3) 0.38152(19) 0.0653(10) Uani 1 1 d . .
C22 C 0.5319(4) 0.8875(4) 0.3442(2) 0.1010(19) Uani 1 1 d . .
H22 H 0.5679 0.9287 0.3596 0.121 Uiso 1 1 calc R U
C23 C 0.5325(4) 0.8721(5) 0.2869(3) 0.104(2) Uani 1 1 d . .
H23 H 0.5657 0.9068 0.2635 0.125 Uiso 1 1 calc R U
C24 C 0.4857(3) 0.8066(4) 0.2612(2) 0.0871(16) Uani 1 1 d . .
C25 C 0.4907(4) 0.7892(6) 0.2011(3) 0.106(2) Uani 1 1 d . .
H25 H 0.5258 0.8227 0.1781 0.127 Uiso 1 1 calc R U
C26 C 0.4460(5) 0.7259(6) 0.1768(3) 0.113(2) Uani 1 1 d . .
H26 H 0.4501 0.7156 0.1375 0.136 Uiso 1 1 calc R U
C27 C 0.3944(5) 0.6768(6) 0.2103(3) 0.115(2) Uani 1 1 d . .
H27 H 0.3634 0.6334 0.1929 0.138 Uiso 1 1 calc R U
C28 C 0.3858(4) 0.6887(4) 0.2705(2) 0.0885(14) Uani 1 1 d . .
H28 H 0.3516 0.6527 0.2923 0.106 Uiso 1 1 calc R U
C29 C 0.4299(3) 0.7556(3) 0.29594(19) 0.0679(11) Uani 1 1 d . .
C30 C 0.4224(2) 0.7778(3) 0.35717(19) 0.0586(9) Uani 1 1 d . .
C31 C 0.3539(2) 0.7411(2) 0.38988(16) 0.0540(8) Uani 1 1 d . .
H31 H 0.3150 0.7075 0.3699 0.065 Uiso 1 1 calc R U

loop_
_atom_site_aniso_label
_atom_site_aniso_U_11
_atom_site_aniso_U_22
_atom_site_aniso_U_33
_atom_site_aniso_U_23
_atom_site_aniso_U_13
_atom_site_aniso_U_12
Cu1 0.0438(2) 0.0480(2) 0.0585(2) 0.0000(2) -0.0003(2) -0.00300(14)
O1 0.0457(14) 0.095(2) 0.0759(18) -0.0113(16) 0.0042(13) -0.0084(14)
O2 0.0755(18) 0.0667(17) 0.0663(16) 0.0109(13) -0.0051(14) -0.0253(14)
N1 0.0426(14) 0.0485(15) 0.0589(15) -0.0058(12) 0.0067(12) 0.0008(11)
N2 0.0494(15) 0.0470(15) 0.0526(14) 0.0072(12) -0.0031(12) -0.0028(12)
C1 0.0501(19) 0.065(2) 0.062(2) -0.0135(18) 0.0111(17) -0.0096(17)
C2 0.057(2) 0.100(4) 0.086(3) -0.013(3) 0.016(2) -0.027(2)
C3 0.073(3) 0.108(4) 0.073(3) -0.010(3) 0.028(2) -0.024(3)
C4 0.074(3) 0.077(3) 0.060(2) -0.005(2) 0.015(2) -0.012(2)
C5 0.100(4) 0.111(5) 0.078(3) 0.011(3) 0.025(3) -0.012(3)
C6 0.110(5) 0.113(4) 0.056(3) 0.015(3) 0.012(3) 0.009(4)
C7 0.081(3) 0.118(4) 0.069(3) -0.012(3) -0.004(2) -0.007(3)
C8 0.070(3) 0.083(3) 0.065(2) -0.008(2) 0.006(2) -0.007(2)
C9 0.054(2) 0.059(2) 0.061(2) -0.0092(16) 0.0107(18) -0.0040(17)
C10 0.048(2) 0.049(2) 0.059(2) -0.0080(14) 0.0070(17) -0.0040(16)
C11 0.0459(17) 0.0502(18) 0.0600(18) -0.0076(15) 0.0024(14) -0.0010(14)
C12 0.0391(15) 0.0455(16) 0.0512(14) 0.0000(12) 0.0018(12) -0.0019(12)
C13 0.0477(17) 0.0392(15) 0.0611(19) 0.0002(13) 0.0032(14) 0.0000(13)
C14 0.060(2) 0.048(2) 0.105(3) -0.012(2) 0.013(2) -0.0004(17)
C15 0.0481(16) 0.0428(15) 0.081(3) 0.0040(18) 0.0090(18) -0.0053(12)
C16 0.0434(15) 0.0452(16) 0.0463(15) 0.0028(12) -0.0020(12) -0.0055(12)
C17 0.0443(14) 0.0441(13) 0.0561(15) 0.0037(17) 0.0018(17) 0.0027(11)
C18 0.0484(17) 0.060(2) 0.127(4) 0.031(3) 0.011(3) 0.0074(15)
C19 0.0502(19) 0.0491(18) 0.0588(19) 0.0067(14) -0.0096(14) 0.0001(14)
C20 0.064(2) 0.060(2) 0.083(3) 0.019(2) -0.009(2) 0.0009(17)
C21 0.051(2) 0.074(3) 0.071(2) 0.019(2) 0.0033(18) -0.0079(19)
C22 0.092(4) 0.120(5) 0.091(4) 0.031(3) 0.000(3) -0.044(4)
C23 0.087(4) 0.130(5) 0.097(4) 0.041(4) 0.011(3) -0.033(4)
C24 0.066(3) 0.128(5) 0.068(3) 0.023(3) 0.014(2) 0.009(3)
C25 0.074(4) 0.170(7) 0.074(3) 0.020(4) 0.014(3) 0.003(4)
C26 0.094(4) 0.173(8) 0.072(4) -0.013(4) 0.014(3) 0.006(5)
C27 0.109(5) 0.160(7) 0.075(3) -0.032(4) -0.003(3) 0.007(5)
C28 0.083(3) 0.111(4) 0.072(3) -0.008(3) 0.005(2) -0.005(3)
C29 0.050(2) 0.086(3) 0.068(2) 0.013(2) 0.0021(18) 0.0024(19)
C30 0.050(2) 0.068(3) 0.058(2) 0.0169(19) 0.0004(16) -0.0006(17)
C31 0.0474(18) 0.0538(19) 0.061(2) 0.0027(16) -0.0035(15) -0.0012(15)

loop_
_atom_type_symbol
_atom_type_description
_atom_type_scat_dispersion_real
_atom_type_scat_dispersion_imag
_atom_type_scat_source
C C 0.0033 0.0016 'International Tables Vol C Tables 4.2.6.8 and 6.1.1.4'
H H 0.0000 0.0000 'International Tables Vol C Tables 4.2.6.8 and 6.1.1.4'
N N 0.0061 0.0033 'International Tables Vol C Tables 4.2.6.8 and 6.1.1.4'
O O 0.0106 0.0060 'International Tables Vol C Tables 4.2.6.8 and 6.1.1.4'
Cu Cu 0.3201 1.2651 'International Tables Vol C Tables 4.2.6.8 and 6.1.1.4'

loop_
_geom_angle_atom_site_label_1
_geom_angle_atom_site_label_2
_geom_angle_atom_site_label_3
_geom_angle
_geom_angle_site_symmetry_1
_geom_angle_site_symmetry_3
O1 Cu1 O2 158.29(16) . .
O1 Cu1 N1 93.32(12) . .
O2 Cu1 N1 92.66(13) . .
O1 Cu1 N2 92.31(13) . .
O2 Cu1 N2 90.80(12) . .
N1 Cu1 N2 155.62(12) . .
C1 O1 Cu1 129.4(3) . .
C21 O2 Cu1 128.8(3) . .
C11 N1 C12 116.3(3) . .
C11 N1 Cu1 123.8(2) . .
C12 N1 Cu1 119.3(2) . .
C31 N2 C16 117.1(3) . .
C31 N2 Cu1 124.1(3) . .
C16 N2 Cu1 118.9(2) . .
O1 C1 C10 124.5(3) . .
O1 C1 C2 117.5(4) . .
C10 C1 C2 118.0(4) . .
C3 C2 C1 122.1(5) . .
C3 C2 H2 118.9 . .
C1 C2 H2 118.9 . .
C2 C3 C4 122.9(4) . .
C2 C3 H3 118.6 . .
C4 C3 H3 118.6 . .
C5 C4 C9 119.7(5) . .
C5 C4 C3 122.2(4) . .
C9 C4 C3 118.0(4) . .
C6 C5 C4 121.3(5) . .
C6 C5 H5 119.4 . .
C4 C5 H5 119.4 . .
C5 C6 C7 119.7(5) . .
C5 C6 H6 120.2 . .
C7 C6 H6 120.2 . .
C8 C7 C6 121.7(5) . .
C8 C7 H7 119.1 . .
C6 C7 H7 119.1 . .
C7 C8 C9 120.9(5) . .
C7 C8 H8 119.6 . .
C9 C8 H8 119.6 . .
C8 C9 C4 116.8(4) . .
C8 C9 C10 123.6(4) . .
C4 C9 C10 119.6(4) . .
C11 C10 C1 120.9(4) . .
C11 C10 C9 119.8(4) . .
C1 C10 C9 119.1(3) . .
N1 C11 C10 127.3(4) . .
N1 C11 H11 116.4 . .
C10 C11 H11 116.4 . .
C17 C12 C13 121.6(3) 4_565 .
C17 C12 N1 117.9(3) 4_565 .
C13 C12 N1 120.5(3) . .
C15 C13 C12 117.9(3) . .
C15 C13 C14 120.3(3) . .
C12 C13 C14 121.8(3) . .
C13 C14 H14A 109.5 . .
C13 C14 H14B 109.5 . .
H14A C14 H14B 109.5 . .
C13 C14 H14C 109.5 . .
H14A C14 H14C 109.5 . .
H14B C14 H14C 109.5 . .
C13 C15 C19 122.6(3) . 4_565
C13 C15 H15 118.7 . .
C19 C15 H15 118.7 4_565 .
C19 C16 C17 121.9(3) . .
C19 C16 N2 119.6(3) . .
C17 C16 N2 118.5(3) . .
C12 C17 C16 118.2(3) 3_655 .
C12 C17 C18 120.7(3) 3_655 .
C16 C17 C18 121.2(3) . .
C17 C18 H18A 109.5 . .
C17 C18 H18B 109.5 . .
H18A C18 H18B 109.5 . .
C17 C18 H18C 109.5 . .
H18A C18 H18C 109.5 . .
H18B C18 H18C 109.5 . .
C16 C19 C15 117.8(3) . 3_655
C16 C19 C20 121.2(3) . .
C15 C19 C20 121.0(3) 3_655 .
C19 C20 H20A 109.5 . .
C19 C20 H20B 109.5 . .
H20A C20 H20B 109.5 . .
C19 C20 H20C 109.5 . .
H20A C20 H20C 109.5 . .
H20B C20 H20C 109.5 . .
O2 C21 C30 124.9(4) . .
O2 C21 C22 116.5(4) . .
C30 C21 C22 118.6(4) . .
C23 C22 C21 120.4(5) . .
C23 C22 H22 119.8 . .
C21 C22 H22 119.8 . .
C22 C23 C24 123.2(5) . .
C22 C23 H23 118.4 . .
C24 C23 H23 118.4 . .
C23 C24 C25 122.1(6) . .
C23 C24 C29 119.4(5) . .
C25 C24 C29 118.5(6) . .
C26 C25 C24 121.8(6) . .
C26 C25 H25 119.1 . .
C24 C25 H25 119.1 . .
C25 C26 C27 119.2(6) . .
C25 C26 H26 120.4 . .
C27 C26 H26 120.4 . .
C26 C27 C28 123.2(7) . .
C26 C27 H27 118.4 . .
C28 C27 H27 118.4 . .
C29 C28 C27 118.2(6) . .
C29 C28 H28 120.9 . .
C27 C28 H28 120.9 . .
C28 C29 C24 119.1(5) . .
C28 C29 C30 123.4(4) . .
C24 C29 C30 117.5(5) . .
C21 C30 C31 120.8(4) . .
C21 C30 C29 120.4(4) . .
C31 C30 C29 118.5(4) . .
N2 C31 C30 126.0(4) . .
N2 C31 H31 117.0 . .
C30 C31 H31 117.0 . .

loop_
_geom_bond_atom_site_label_1
_geom_bond_atom_site_label_2
_geom_bond_distance
_geom_bond_site_symmetry_2
Cu1 O1 1.857(3) .
Cu1 O2 1.880(3) .
Cu1 N1 1.958(3) .
Cu1 N2 1.988(3) .
O1 C1 1.293(5) .
O2 C21 1.296(6) .
N1 C11 1.313(5) .
N1 C12 1.430(4) .
N2 C31 1.300(5) .
N2 C16 1.448(4) .
C1 C10 1.424(6) .
C1 C2 1.434(6) .
C2 C3 1.325(8) .
C2 H2 0.9300 .
C3 C4 1.423(7) .
C3 H3 0.9300 .
C4 C5 1.416(8) .
C4 C9 1.417(6) .
C5 C6 1.338(9) .
C5 H5 0.9300 .
C6 C7 1.375(8) .
C6 H6 0.9300 .
C7 C8 1.365(7) .
C7 H7 0.9300 .
C8 C9 1.413(6) .
C8 H8 0.9300 .
C9 C10 1.464(6) .
C10 C11 1.424(5) .
C11 H11 0.9300 .
C12 C17 1.397(5) 4_565
C12 C13 1.398(5) .
C13 C15 1.388(5) .
C13 C14 1.513(5) .
C14 H14A 0.9600 .
C14 H14B 0.9600 .
C14 H14C 0.9600 .
C15 C19 1.406(5) 4_565
C15 H15 0.9300 .
C16 C19 1.378(5) .
C16 C17 1.414(4) .
C17 C12 1.397(5) 3_655
C17 C18 1.493(5) .
C18 H18A 0.9600 .
C18 H18B 0.9600 .
C18 H18C 0.9600 .
C19 C15 1.406(5) 3_655
C19 C20 1.500(6) .
C20 H20A 0.9600 .
C20 H20B 0.9600 .
C20 H20C 0.9600 .
C21 C30 1.410(7) .
C21 C22 1.439(6) .
C22 C23 1.354(8) .
C22 H22 0.9300 .
C23 C24 1.396(9) .
C23 H23 0.9300 .
C24 C25 1.426(9) .
C24 C29 1.434(7) .
C25 C26 1.342(11) .
C25 H25 0.9300 .
C26 C27 1.361(11) .
C26 H26 0.9300 .
C27 C28 1.416(8) .
C27 H27 0.9300 .
C28 C29 1.390(8) .
C28 H28 0.9300 .
C29 C30 1.470(7) .
C30 C31 1.437(6) .
C31 H31 0.9300 .

loop_
_geom_torsion_atom_site_label_1
_geom_torsion_atom_site_label_2
_geom_torsion_atom_site_label_3
_geom_torsion_atom_site_label_4
_geom_torsion
_geom_torsion_site_symmetry_1
_geom_torsion_site_symmetry_4
O2 Cu1 O1 C1 -113.1(5) . .
N1 Cu1 O1 C1 -7.4(4) . .
N2 Cu1 O1 C1 148.9(4) . .
O1 Cu1 O2 C21 -118.6(4) . .
N1 Cu1 O2 C21 135.6(4) . .
N2 Cu1 O2 C21 -20.3(4) . .
Cu1 O1 C1 C10 11.9(7) . .
Cu1 O1 C1 C2 -167.7(4) . .
O1 C1 C2 C3 179.7(5) . .
C10 C1 C2 C3 0.0(8) . .
C1 C2 C3 C4 1.6(9) . .
C2 C3 C4 C5 177.1(6) . .
C2 C3 C4 C9 1.2(8) . .
C9 C4 C5 C6 -0.4(10) . .
C3 C4 C5 C6 -176.2(6) . .
C4 C5 C6 C7 2.4(11) . .
C5 C6 C7 C8 -2.7(10) . .
C6 C7 C8 C9 1.0(9) . .
C7 C8 C9 C4 0.9(7) . .
C7 C8 C9 C10 -179.0(5) . .
C5 C4 C9 C8 -1.2(7) . .
C3 C4 C9 C8 174.7(5) . .
C5 C4 C9 C10 178.6(5) . .
C3 C4 C9 C10 -5.4(7) . .
O1 C1 C10 C11 -9.5(6) . .
C2 C1 C10 C11 170.0(4) . .
O1 C1 C10 C9 176.2(4) . .
C2 C1 C10 C9 -4.2(6) . .
C8 C9 C10 C11 12.5(6) . .
C4 C9 C10 C11 -167.4(4) . .
C8 C9 C10 C1 -173.2(4) . .
C4 C9 C10 C1 6.9(6) . .
C12 N1 C11 C10 -172.3(3) . .
Cu1 N1 C11 C10 -2.1(5) . .
C1 C10 C11 N1 4.7(6) . .
C9 C10 C11 N1 178.9(4) . .
C11 N1 C12 C17 97.5(4) . 4_565
Cu1 N1 C12 C17 -73.2(4) . 4_565
C11 N1 C12 C13 -84.6(4) . .
Cu1 N1 C12 C13 104.7(3) . .
C17 C12 C13 C15 -3.0(5) 4_565 .
N1 C12 C13 C15 179.2(3) . .
C17 C12 C13 C14 177.4(4) 4_565 .
N1 C12 C13 C14 -0.4(5) . .
C12 C13 C15 C19 3.3(6) . 4_565
C14 C13 C15 C19 -177.1(4) . 4_565
C31 N2 C16 C19 -83.7(4) . .
Cu1 N2 C16 C19 96.4(3) . .
C31 N2 C16 C17 99.4(4) . .
Cu1 N2 C16 C17 -80.5(4) . .
C19 C16 C17 C12 1.6(6) . 3_655
N2 C16 C17 C12 178.4(3) . 3_655
C19 C16 C17 C18 -178.0(4) . .
N2 C16 C17 C18 -1.2(6) . .
C17 C16 C19 C15 -1.4(5) . 3_655
N2 C16 C19 C15 -178.2(3) . 3_655
C17 C16 C19 C20 176.5(4) . .
N2 C16 C19 C20 -0.2(5) . .
Cu1 O2 C21 C30 8.7(7) . .
Cu1 O2 C21 C22 -172.6(4) . .
O2 C21 C22 C23 -178.3(6) . .
C30 C21 C22 C23 0.5(9) . .
C21 C22 C23 C24 -5.5(11) . .
C22 C23 C24 C25 -177.0(7) . .
C22 C23 C24 C29 3.8(10) . .
C23 C24 C25 C26 179.5(7) . .
C29 C24 C25 C26 -1.3(10) . .
C24 C25 C26 C27 0.0(12) . .
C25 C26 C27 C28 -0.6(13) . .
C26 C27 C28 C29 2.3(11) . .
C27 C28 C29 C24 -3.5(8) . .
C27 C28 C29 C30 176.2(6) . .
C23 C24 C29 C28 -177.8(6) . .
C25 C24 C29 C28 3.0(8) . .
C23 C24 C29 C30 2.5(8) . .
C25 C24 C29 C30 -176.7(5) . .
O2 C21 C30 C31 11.2(7) . .
C22 C21 C30 C31 -167.6(5) . .
O2 C21 C30 C29 -175.5(4) . .
C22 C21 C30 C29 5.8(7) . .
C28 C29 C30 C21 173.1(5) . .
C24 C29 C30 C21 -7.2(6) . .
C28 C29 C30 C31 -13.4(7) . .
C24 C29 C30 C31 166.3(4) . .
C16 N2 C31 C30 171.6(4) . .
Cu1 N2 C31 C30 -8.5(5) . .
C21 C30 C31 N2 -10.5(6) . .
C29 C30 C31 N2 176.0(4) . .

loop_
_platon_squeeze_void_nr
_platon_squeeze_void_average_x
_platon_squeeze_void_average_y
_platon_squeeze_void_average_z
_platon_squeeze_void_volume
_platon_squeeze_void_count_electrons
_platon_squeeze_void_content
1 0.000 0.000 0.465 514 21 ' '
2 0.000 0.500 0.172 21 0 ' '
3 0.000 0.500 0.672 21 0 ' '
4 0.500 0.500 -0.032 514 21 ' '
5 0.500 0.000 0.172 21 0 ' '
6 0.500 0.000 0.672 21 0 ' '
